data_2228743
loop_
_publ_author_name
'Li, Yan'
'Kong, Xue'
'Chen, Guan-Hong'
'Chi, Jian-Guo'
'Wang, Jia-Ning'

_publ_section_title
;
 4-Bromo-2-[1-(4-ethoxyphenyl)-1-methylethyl]-1-methylbenzene
;
_journal_coeditor_code HG2759
_journal_issue 1
_journal_name_full 'Acta Crystallographica Section E'
_journal_page_first o21
_journal_paper_doi 10.1107/S1600536810049445
_journal_volume 67
_journal_year 2011
_chemical_formula_iupac 'C18 H21 Br O'
_chemical_formula_moiety 'C18 H21 Br O'
_chemical_formula_sum 'C18 H21 Br O'
_chemical_formula_weight 333.26
_chemical_name_systematic
;
4-Bromo-2-[1-(4-ethoxyphenyl)-1-methylethyl]-1-methylbenzene
;
_space_group_IT_number 14
_symmetry_cell_setting monoclinic
_symmetry_space_group_name_Hall '-P 2yn'
_symmetry_space_group_name_H-M 'P 1 21/n 1'
_atom_sites_solution_hydrogens geom
_atom_sites_solution_primary direct
_atom_sites_solution_secondary difmap
_audit_creation_method SHELXL-97
_cell_angle_alpha 90.00
_cell_angle_beta 110.21(3)
_cell_angle_gamma 90.00
_cell_formula_units_Z 4
_cell_length_a 11.164(2)
_cell_length_b 9.5142(19)
_cell_length_c 16.135(3)
_cell_measurement_reflns_used 3726
_cell_measurement_temperature 293(2)
_cell_measurement_theta_max 27.097
_cell_measurement_theta_min 2.141
_cell_volume 1608.3(6)
_computing_cell_refinement 'CrystalClear (Rigaku, 2005)'
_computing_data_collection 'CrystalClear (Rigaku, 2005)'
_computing_data_reduction 'CrystalClear (Rigaku, 2005)'
_computing_molecular_graphics 'SHELXTL (Sheldrick, 2008)'
_computing_publication_material 'SHELXTL (Sheldrick, 2008)'
_computing_structure_refinement 'SHELXTL (Sheldrick, 2008)'
_computing_structure_solution 'SHELXTL (Sheldrick, 2008)'
_diffrn_ambient_temperature 293(2)
_diffrn_measured_fraction_theta_full 0.998
_diffrn_measured_fraction_theta_max 0.998
_diffrn_measurement_device_type 'Rigaku Saturn'
_diffrn_measurement_method \w
_diffrn_radiation_monochromator confocal
_diffrn_radiation_source 'rotating anode'
_diffrn_radiation_type MoK\a
_diffrn_radiation_wavelength 0.71073
_diffrn_reflns_av_R_equivalents 0.0541
_diffrn_reflns_av_sigmaI/netI 0.0447
_diffrn_reflns_limit_h_max 12
_diffrn_reflns_limit_h_min -13
_diffrn_reflns_limit_k_max 11
_diffrn_reflns_limit_k_min -11
_diffrn_reflns_limit_l_max 19
_diffrn_reflns_limit_l_min -17
_diffrn_reflns_number 13056
_diffrn_reflns_theta_full 25.02
_diffrn_reflns_theta_max 25.02
_diffrn_reflns_theta_min 1.94
_diffrn_standards_decay_% 0
_diffrn_standards_interval_count 0
_diffrn_standards_interval_time 0
_diffrn_standards_number 0
_exptl_absorpt_coefficient_mu 2.550
_exptl_absorpt_correction_T_max 0.8220
_exptl_absorpt_correction_T_min 0.6295
_exptl_absorpt_correction_type multi-scan
_exptl_absorpt_process_details '(CystalClear; Rigaku, 2005)'
_exptl_crystal_colour colorless
_exptl_crystal_density_diffrn 1.376
_exptl_crystal_density_method 'not measured'
_exptl_crystal_description prism
_exptl_crystal_F_000 688
_exptl_crystal_size_max 0.20
_exptl_crystal_size_mid 0.16
_exptl_crystal_size_min 0.08
_refine_diff_density_max 0.524
_refine_diff_density_min -0.393
_refine_ls_extinction_coef 0.026(2)
_refine_ls_extinction_expression Fc^*^=kFc[1+0.001xFc^2^\l^3^/sin(2\q)]^-1/4^
_refine_ls_extinction_method 'SHELXTL (Sheldrick, 2008)'
_refine_ls_goodness_of_fit_ref 1.048
_refine_ls_hydrogen_treatment constr
_refine_ls_matrix_type full
_refine_ls_number_parameters 186
_refine_ls_number_reflns 2839
_refine_ls_number_restraints 0
_refine_ls_restrained_S_all 1.048
_refine_ls_R_factor_all 0.0723
_refine_ls_R_factor_gt 0.0509
_refine_ls_shift/su_max 0.001
_refine_ls_shift/su_mean 0.000
_refine_ls_structure_factor_coef Fsqd
_refine_ls_weighting_details 'calc w=1/[\s^2^(Fo^2^)+(0.0700P)^2^] where P=(Fo^2^+2Fc^2^)/3'
_refine_ls_weighting_scheme calc
_refine_ls_wR_factor_gt 0.1185
_refine_ls_wR_factor_ref 0.1301
_reflns_number_gt 2101
_reflns_number_total 2839
_reflns_threshold_expression I>2sigma(I)
_cod_data_source_file hg2759.cif
_cod_data_source_block I
_cod_original_cell_volume 1608.2(6)
_cod_original_sg_symbol_H-M 'P 21/n'
_cod_database_code 2228743
_cod_database_fobs_code 2228743

loop_
_symmetry_equiv_pos_as_xyz
'x, y, z'
'-x+1/2, y+1/2, -z+1/2'
'-x, -y, -z'
'x-1/2, -y-1/2, z-1/2'

loop_
_atom_site_type_symbol
_atom_site_label
_atom_site_fract_x
_atom_site_fract_y
_atom_site_fract_z
_atom_site_U_iso_or_equiv
_atom_site_adp_type
_atom_site_calc_flag
_atom_site_refinement_flags
_atom_site_occupancy
_atom_site_disorder_assembly
_atom_site_disorder_group
Br Br1 0.02586(4) 0.72212(4) 0.15240(3) 0.0665(3) Uani d . 1 . .
O O1 0.1869(3) -0.2600(3) 0.39327(19) 0.0644(8) Uani d . 1 . .
C C1 -0.1877(4) 0.1214(4) 0.1522(3) 0.0751(13) Uani d . 1 . .
H H1A -0.2276 0.0963 0.0912 0.113 Uiso calc R 1 . .
H H1B -0.2496 0.1180 0.1812 0.113 Uiso calc R 1 . .
H H1C -0.1198 0.0566 0.1802 0.113 Uiso calc R 1 . .
C C2 -0.1338(4) 0.2691(4) 0.1586(3) 0.0545(10) Uani d . 1 . .
C C3 -0.1463(4) 0.3354(5) 0.0805(3) 0.0647(11) Uani d . 1 . .
H H3 -0.1872 0.2878 0.0279 0.078 Uiso calc R 1 . .
C C4 -0.1010(4) 0.4700(4) 0.0762(3) 0.0635(11) Uani d . 1 . .
H H4 -0.1120 0.5129 0.0222 0.076 Uiso calc R 1 . .
C C5 -0.0388(3) 0.5377(4) 0.1551(2) 0.0497(9) Uani d . 1 . .
C C6 -0.0249(3) 0.4749(4) 0.2352(2) 0.0491(9) Uani d . 1 . .
H H6 0.0166 0.5236 0.2872 0.059 Uiso calc R 1 . .
C C7 -0.0716(3) 0.3405(4) 0.2397(2) 0.0467(8) Uani d . 1 . .
C C8 -0.0623(4) 0.2769(4) 0.3297(3) 0.0501(9) Uani d . 1 . .
C C9 -0.1980(4) 0.2698(4) 0.3348(3) 0.0736(13) Uani d . 1 . .
H H9A -0.2450 0.1953 0.2975 0.110 Uiso calc R 1 . .
H H9B -0.2410 0.3575 0.3153 0.110 Uiso calc R 1 . .
H H9C -0.1921 0.2522 0.3946 0.110 Uiso calc R 1 . .
C C10 0.0203(4) 0.3690(4) 0.4079(3) 0.0723(12) Uani d . 1 . .
H H10A 0.0296 0.3226 0.4626 0.108 Uiso calc R 1 . .
H H10B -0.0206 0.4583 0.4062 0.108 Uiso calc R 1 . .
H H10C 0.1029 0.3831 0.4034 0.108 Uiso calc R 1 . .
C C11 0.0025(3) 0.1309(4) 0.3436(2) 0.0471(9) Uani d . 1 . .
C C12 -0.0460(4) 0.0150(4) 0.3738(2) 0.0575(10) Uani d . 1 . .
H H12 -0.1226 0.0235 0.3843 0.069 Uiso calc R 1 . .
C C13 0.0171(4) -0.1130(4) 0.3887(3) 0.0628(11) Uani d . 1 . .
H H13 -0.0187 -0.1895 0.4075 0.075 Uiso calc R 1 . .
C C14 0.1324(4) -0.1283(4) 0.3759(2) 0.0513(9) Uani d . 1 . .
C C15 0.1832(3) -0.0141(4) 0.3464(2) 0.0525(9) Uani d . 1 . .
H H15 0.2603 -0.0225 0.3367 0.063 Uiso calc R 1 . .
C C16 0.1182(3) 0.1130(4) 0.3314(2) 0.0543(10) Uani d . 1 . .
H H16 0.1539 0.1893 0.3123 0.065 Uiso calc R 1 . .
C C17 0.3065(4) -0.2787(4) 0.3818(3) 0.0673(12) Uani d . 1 . .
H H17A 0.3699 -0.2168 0.4211 0.081 Uiso calc R 1 . .
H H17B 0.2990 -0.2568 0.3215 0.081 Uiso calc R 1 . .
C C18 0.3460(4) -0.4312(5) 0.4026(3) 0.0896(15) Uani d . 1 . .
H H18A 0.3480 -0.4533 0.4611 0.134 Uiso calc R 1 . .
H H18B 0.4292 -0.4454 0.3991 0.134 Uiso calc R 1 . .
H H18C 0.2856 -0.4913 0.3608 0.134 Uiso calc R 1 . .

loop_
_atom_site_aniso_label
_atom_site_aniso_U_11
_atom_site_aniso_U_22
_atom_site_aniso_U_33
_atom_site_aniso_U_12
_atom_site_aniso_U_13
_atom_site_aniso_U_23
Br1 0.0704(4) 0.0471(3) 0.0812(4) -0.00704(19) 0.0251(3) 0.01185(19)
O1 0.068(2) 0.0553(17) 0.076(2) 0.0164(13) 0.0322(16) 0.0155(13)
C1 0.086(3) 0.056(3) 0.068(3) -0.020(2) 0.009(2) -0.001(2)
C2 0.054(2) 0.042(2) 0.055(2) -0.0056(17) 0.004(2) 0.0034(17)
C3 0.068(3) 0.055(2) 0.056(2) -0.009(2) 0.003(2) 0.000(2)
C4 0.063(3) 0.065(3) 0.054(2) 0.001(2) 0.008(2) 0.012(2)
C5 0.044(2) 0.044(2) 0.061(2) -0.0016(16) 0.0181(18) 0.0061(17)
C6 0.050(2) 0.046(2) 0.050(2) -0.0002(17) 0.0151(17) 0.0002(16)
C7 0.0421(19) 0.039(2) 0.058(2) -0.0014(16) 0.0158(17) 0.0028(17)
C8 0.057(2) 0.041(2) 0.058(2) 0.0041(17) 0.0268(19) 0.0062(16)
C9 0.079(3) 0.053(3) 0.109(4) 0.014(2) 0.057(3) 0.015(2)
C10 0.114(4) 0.054(3) 0.053(2) -0.003(2) 0.034(2) -0.0004(19)
C11 0.053(2) 0.042(2) 0.047(2) -0.0014(17) 0.0175(17) 0.0036(15)
C12 0.061(2) 0.048(2) 0.073(3) 0.0085(19) 0.037(2) 0.0136(19)
C13 0.072(3) 0.046(2) 0.080(3) 0.006(2) 0.037(2) 0.018(2)
C14 0.058(2) 0.049(2) 0.045(2) 0.0076(18) 0.0151(18) 0.0053(16)
C15 0.043(2) 0.056(2) 0.059(2) 0.0039(18) 0.0194(18) 0.0040(18)
C16 0.053(2) 0.051(2) 0.057(2) -0.0035(18) 0.0159(19) 0.0081(17)
C17 0.066(3) 0.059(3) 0.073(3) 0.009(2) 0.020(2) -0.001(2)
C18 0.082(3) 0.064(3) 0.120(4) 0.024(2) 0.032(3) 0.007(3)

loop_
_atom_type_symbol
_atom_type_description
_atom_type_scat_dispersion_real
_atom_type_scat_dispersion_imag
_atom_type_scat_source
C C 0.0033 0.0016 'International Tables Vol C Tables 4.2.6.8 and 6.1.1.4'
H H 0.0000 0.0000 'International Tables Vol C Tables 4.2.6.8 and 6.1.1.4'
O O 0.0106 0.0060 'International Tables Vol C Tables 4.2.6.8 and 6.1.1.4'
Br Br -0.2901 2.4595 'International Tables Vol C Tables 4.2.6.8 and 6.1.1.4'

loop_
_geom_angle_atom_site_label_1
_geom_angle_atom_site_label_2
_geom_angle_atom_site_label_3
_geom_angle_site_symmetry_1
_geom_angle_site_symmetry_3
_geom_angle
_geom_angle_publ_flag
C14 O1 C17 . . 117.1(3) ?
C2 C1 H1A . . 109.5 ?
C2 C1 H1B . . 109.5 ?
H1A C1 H1B . . 109.5 ?
C2 C1 H1C . . 109.5 ?
H1A C1 H1C . . 109.5 ?
H1B C1 H1C . . 109.5 ?
C3 C2 C7 . . 119.2(3) ?
C3 C2 C1 . . 116.8(3) ?
C7 C2 C1 . . 124.1(3) ?
C2 C3 C4 . . 123.2(4) ?
C2 C3 H3 . . 118.4 ?
C4 C3 H3 . . 118.4 ?
C5 C4 C3 . . 117.4(3) ?
C5 C4 H4 . . 121.3 ?
C3 C4 H4 . . 121.3 ?
C4 C5 C6 . . 121.3(3) ?
C4 C5 Br1 . . 118.8(3) ?
C6 C5 Br1 . . 119.9(3) ?
C5 C6 C7 . . 121.5(3) ?
C5 C6 H6 . . 119.3 ?
C7 C6 H6 . . 119.3 ?
C6 C7 C2 . . 117.6(3) ?
C6 C7 C8 . . 120.3(3) ?
C2 C7 C8 . . 122.0(3) ?
C7 C8 C11 . . 111.5(3) ?
C7 C8 C9 . . 108.5(3) ?
C11 C8 C9 . . 111.8(3) ?
C7 C8 C10 . . 111.8(3) ?
C11 C8 C10 . . 105.8(3) ?
C9 C8 C10 . . 107.4(3) ?
C8 C9 H9A . . 109.5 ?
C8 C9 H9B . . 109.5 ?
H9A C9 H9B . . 109.5 ?
C8 C9 H9C . . 109.5 ?
H9A C9 H9C . . 109.5 ?
H9B C9 H9C . . 109.5 ?
C8 C10 H10A . . 109.5 ?
C8 C10 H10B . . 109.5 ?
H10A C10 H10B . . 109.5 ?
C8 C10 H10C . . 109.5 ?
H10A C10 H10C . . 109.5 ?
H10B C10 H10C . . 109.5 ?
C16 C11 C12 . . 116.7(3) ?
C16 C11 C8 . . 120.2(3) ?
C12 C11 C8 . . 123.0(3) ?
C13 C12 C11 . . 121.5(3) ?
C13 C12 H12 . . 119.3 ?
C11 C12 H12 . . 119.3 ?
C14 C13 C12 . . 120.8(4) ?
C14 C13 H13 . . 119.6 ?
C12 C13 H13 . . 119.6 ?
O1 C14 C13 . . 115.8(3) ?
O1 C14 C15 . . 125.4(3) ?
C13 C14 C15 . . 118.9(3) ?
C14 C15 C16 . . 119.5(3) ?
C14 C15 H15 . . 120.3 ?
C16 C15 H15 . . 120.3 ?
C11 C16 C15 . . 122.7(3) ?
C11 C16 H16 . . 118.6 ?
C15 C16 H16 . . 118.6 ?
O1 C17 C18 . . 107.7(4) ?
O1 C17 H17A . . 110.2 ?
C18 C17 H17A . . 110.2 ?
O1 C17 H17B . . 110.2 ?
C18 C17 H17B . . 110.2 ?
H17A C17 H17B . . 108.5 ?
C17 C18 H18A . . 109.5 ?
C17 C18 H18B . . 109.5 ?
H18A C18 H18B . . 109.5 ?
C17 C18 H18C . . 109.5 ?
H18A C18 H18C . . 109.5 ?
H18B C18 H18C . . 109.5 ?

loop_
_geom_bond_atom_site_label_1
_geom_bond_atom_site_label_2
_geom_bond_site_symmetry_2
_geom_bond_distance
_geom_bond_publ_flag
Br1 C5 . 1.904(4) ?
O1 C14 . 1.379(4) ?
O1 C17 . 1.421(6) ?
C1 C2 . 1.518(5) ?
C1 H1A . 0.9600 ?
C1 H1B . 0.9600 ?
C1 H1C . 0.9600 ?
C2 C3 . 1.373(5) ?
C2 C7 . 1.423(5) ?
C3 C4 . 1.388(6) ?
C3 H3 . 0.9300 ?
C4 C5 . 1.381(5) ?
C4 H4 . 0.9300 ?
C5 C6 . 1.382(5) ?
C6 C7 . 1.393(5) ?
C6 H6 . 0.9300 ?
C7 C8 . 1.543(5) ?
C8 C11 . 1.545(5) ?
C8 C9 . 1.546(6) ?
C8 C10 . 1.552(6) ?
C9 H9A . 0.9600 ?
C9 H9B . 0.9600 ?
C9 H9C . 0.9600 ?
C10 H10A . 0.9600 ?
C10 H10B . 0.9600 ?
C10 H10C . 0.9600 ?
C11 C16 . 1.384(5) ?
C11 C12 . 1.389(5) ?
C12 C13 . 1.386(5) ?
C12 H12 . 0.9300 ?
C13 C14 . 1.380(5) ?
C13 H13 . 0.9300 ?
C14 C15 . 1.385(5) ?
C15 C16 . 1.388(5) ?
C15 H15 . 0.9300 ?
C16 H16 . 0.9300 ?
C17 C18 . 1.520(5) ?
C17 H17A . 0.9700 ?
C17 H17B . 0.9700 ?
C18 H18A . 0.9600 ?
C18 H18B . 0.9600 ?
C18 H18C . 0.9600 ?

loop_
_geom_torsion_atom_site_label_1
_geom_torsion_atom_site_label_2
_geom_torsion_atom_site_label_3
_geom_torsion_atom_site_label_4
_geom_torsion_site_symmetry_1
_geom_torsion_site_symmetry_2
_geom_torsion_site_symmetry_3
_geom_torsion_site_symmetry_4
_geom_torsion
_geom_torsion_publ_flag
C7 C2 C3 C4 . . . . 0.1(6) ?
C1 C2 C3 C4 . . . . -179.6(4) ?
C2 C3 C4 C5 . . . . 1.0(6) ?
C3 C4 C5 C6 . . . . -1.4(6) ?
C3 C4 C5 Br1 . . . . 179.7(3) ?
C4 C5 C6 C7 . . . . 0.7(5) ?
Br1 C5 C6 C7 . . . . 179.6(3) ?
C5 C6 C7 C2 . . . . 0.4(5) ?
C5 C6 C7 C8 . . . . -176.1(3) ?
C3 C2 C7 C6 . . . . -0.8(6) ?
C1 C2 C7 C6 . . . . 178.8(4) ?
C3 C2 C7 C8 . . . . 175.7(4) ?
C1 C2 C7 C8 . . . . -4.7(6) ?
C6 C7 C8 C11 . . . . -127.0(4) ?
C2 C7 C8 C11 . . . . 56.7(5) ?
C6 C7 C8 C9 . . . . 109.5(4) ?
C2 C7 C8 C9 . . . . -66.8(4) ?
C6 C7 C8 C10 . . . . -8.8(5) ?
C2 C7 C8 C10 . . . . 174.9(4) ?
C7 C8 C11 C16 . . . . 50.9(5) ?
C9 C8 C11 C16 . . . . 172.5(4) ?
C10 C8 C11 C16 . . . . -70.9(4) ?
C7 C8 C11 C12 . . . . -133.2(4) ?
C9 C8 C11 C12 . . . . -11.6(5) ?
C10 C8 C11 C12 . . . . 105.0(4) ?
C16 C11 C12 C13 . . . . -1.6(6) ?
C8 C11 C12 C13 . . . . -177.6(4) ?
C11 C12 C13 C14 . . . . 1.6(6) ?
C17 O1 C14 C13 . . . . -179.2(4) ?
C17 O1 C14 C15 . . . . 1.6(5) ?
C12 C13 C14 O1 . . . . 179.6(4) ?
C12 C13 C14 C15 . . . . -1.2(6) ?
O1 C14 C15 C16 . . . . 179.9(3) ?
C13 C14 C15 C16 . . . . 0.8(5) ?
C12 C11 C16 C15 . . . . 1.2(5) ?
C8 C11 C16 C15 . . . . 177.3(3) ?
C14 C15 C16 C11 . . . . -0.8(6) ?
C14 O1 C17 C18 . . . . -178.8(3) ?

loop_
_cod_related_entry_id
_cod_related_entry_database
_cod_related_entry_code
1 ChemSpider 30656422
